data_7207408
loop_
_publ_author_name
'Constable, Edwin C.'
'Zhang, Guoqi'
'Housecroft, Catherine E.'
'Zampese, Jennifer A.'

_publ_section_title
;
 Bucky-blocks: templating a coordination network with C60
;
_journal_issue 5
_journal_name_full CrystEngComm
_journal_page_first 1770
_journal_paper_doi 10.1039/c2ce06156b
_journal_volume 14
_journal_year 2012
_chemical_formula_moiety '3(C38 H38 Cl2 N6 Ni), C60, 27(H2 O)'
_chemical_formula_sum 'C174 H168 Cl6 N18 Ni3 O27'
_chemical_formula_weight 3332.14
_chemical_name_systematic
;
?
;
_space_group_IT_number 166
_symmetry_cell_setting rhombohedral
_symmetry_space_group_name_Hall '-R 3 2"'
_symmetry_space_group_name_H-M 'R -3 m :H'
_atom_sites_solution_hydrogens geom
_atom_sites_solution_primary direct
_atom_sites_solution_secondary difmap
_audit_creation_method SHELXL-97
_cell_angle_alpha 90.00
_cell_angle_beta 90.00
_cell_angle_gamma 120.00
_cell_formula_units_Z 3
_cell_length_a 25.712(4)
_cell_length_b 25.712(4)
_cell_length_c 36.372(7)
_cell_measurement_reflns_used 6393
_cell_measurement_temperature 173(2)
_cell_measurement_theta_max 41.21
_cell_measurement_theta_min 4.18
_cell_volume 20824(6)
_computing_cell_refinement 'Stoe IPDS'
_computing_data_collection 'Stoe IPDS'
_computing_data_reduction 'Stoe IPDS'
_computing_molecular_graphics 'Bruker SHELXTL'
_computing_publication_material 'Bruker SHELXTL'
_computing_structure_refinement 'SHELXL-97 (Sheldrick, 1997)'
_computing_structure_solution 'SHELXS-97 (Sheldrick, 1990)'
_diffrn_ambient_temperature 173(2)
_diffrn_measured_fraction_theta_full 0.999
_diffrn_measured_fraction_theta_max 0.999
_diffrn_measurement_device_type 'Stoe IPDS'
_diffrn_measurement_method '\w scans'
_diffrn_radiation_monochromator graphite
_diffrn_radiation_source 'fine-focus sealed tube'
_diffrn_radiation_type MoK\a
_diffrn_radiation_wavelength 0.71073
_diffrn_reflns_av_R_equivalents 0.0750
_diffrn_reflns_av_sigmaI/netI 0.0127
_diffrn_reflns_limit_h_max 30
_diffrn_reflns_limit_h_min -30
_diffrn_reflns_limit_k_max 30
_diffrn_reflns_limit_k_min -30
_diffrn_reflns_limit_l_max 43
_diffrn_reflns_limit_l_min -43
_diffrn_reflns_number 160201
_diffrn_reflns_theta_full 25.04
_diffrn_reflns_theta_max 25.04
_diffrn_reflns_theta_min 1.68
_exptl_absorpt_coefficient_mu 0.304
_exptl_absorpt_correction_T_max 0.9559
_exptl_absorpt_correction_T_min 0.8882
_exptl_absorpt_correction_type multi-scan
_exptl_absorpt_process_details '(Blessing 1951)'
_exptl_crystal_colour red
_exptl_crystal_density_diffrn 0.784
_exptl_crystal_density_method 'not measured'
_exptl_crystal_description block
_exptl_crystal_F_000 5058
_exptl_crystal_size_max 0.40
_exptl_crystal_size_mid 0.30
_exptl_crystal_size_min 0.15
_refine_diff_density_max 0.619
_refine_diff_density_min -0.541
_refine_diff_density_rms 0.137
_refine_ls_extinction_method none
_refine_ls_goodness_of_fit_ref 1.262
_refine_ls_hydrogen_treatment constr
_refine_ls_matrix_type full
_refine_ls_number_parameters 308
_refine_ls_number_reflns 4403
_refine_ls_number_restraints 6
_refine_ls_restrained_S_all 1.264
_refine_ls_R_factor_all 0.1154
_refine_ls_R_factor_gt 0.1143
_refine_ls_shift/su_max 0.003
_refine_ls_shift/su_mean 0.000
_refine_ls_structure_factor_coef Fsqd
_refine_ls_weighting_details 'calc w=1/[\s^2^(Fo^2^)+(0.1998P)^2^+35.0127P] where P=(Fo^2^+2Fc^2^)/3'
_refine_ls_weighting_scheme calc
_refine_ls_wR_factor_gt 0.3369
_refine_ls_wR_factor_ref 0.3381
_reflns_number_gt 4298
_reflns_number_total 4403
_reflns_threshold_expression >2sigma(I)
_cod_data_source_file c2ce06156b.txt
_cod_data_source_block gq265
_cod_depositor_comments
;
The following automatic conversions were performed:

'_symmetry_cell_setting' value 'Rhombohedral' changed to
'rhombohedral' according to
/home/saulius/struct/CIF-dictionaries/cif_core.dic dictionary named
'cif_core.dic' version 2.4.1 from 2010-06-29.

Automatic conversion script
Id: cif_fix_values 1715 2011-07-08 13:25:40Z adriana 
;
_cod_original_cell_volume 20825(6)
_cod_original_sg_symbol_Hall -R32"
_cod_original_sg_symbol_H-M R-3m
_cod_database_code 7207408

loop_
_symmetry_equiv_pos_as_xyz
'x, y, z'
'-y, x-y, z'
'-x+y, -x, z'
'y, x, -z'
'x-y, -y, -z'
'-x, -x+y, -z'
'x+2/3, y+1/3, z+1/3'
'-y+2/3, x-y+1/3, z+1/3'
'-x+y+2/3, -x+1/3, z+1/3'
'y+2/3, x+1/3, -z+1/3'
'x-y+2/3, -y+1/3, -z+1/3'
'-x+2/3, -x+y+1/3, -z+1/3'
'x+1/3, y+2/3, z+2/3'
'-y+1/3, x-y+2/3, z+2/3'
'-x+y+1/3, -x+2/3, z+2/3'
'y+1/3, x+2/3, -z+2/3'
'x-y+1/3, -y+2/3, -z+2/3'
'-x+1/3, -x+y+2/3, -z+2/3'
'-x, -y, -z'
'y, -x+y, -z'
'x-y, x, -z'
'-y, -x, z'
'-x+y, y, z'
'x, x-y, z'
'-x+2/3, -y+1/3, -z+1/3'
'y+2/3, -x+y+1/3, -z+1/3'
'x-y+2/3, x+1/3, -z+1/3'
'-y+2/3, -x+1/3, z+1/3'
'-x+y+2/3, y+1/3, z+1/3'
'x+2/3, x-y+1/3, z+1/3'
'-x+1/3, -y+2/3, -z+2/3'
'y+1/3, -x+y+2/3, -z+2/3'
'x-y+1/3, x+2/3, -z+2/3'
'-y+1/3, -x+2/3, z+2/3'
'-x+y+1/3, y+2/3, z+2/3'
'x+1/3, x-y+2/3, z+2/3'

loop_
_atom_site_label
_atom_site_type_symbol
_atom_site_fract_x
_atom_site_fract_y
_atom_site_fract_z
_atom_site_U_iso_or_equiv
_atom_site_adp_type
_atom_site_occupancy
_atom_site_symmetry_multiplicity
_atom_site_calc_flag
_atom_site_refinement_flags
_atom_site_disorder_assembly
_atom_site_disorder_group
Ni1 Ni 0.1667 0.3333 0.3333 0.0629(5) Uani 1 4 d S . .
Cl1 Cl 0.20316(4) 0.40633(7) 0.38398(4) 0.0670(5) Uani 1 2 d S . .
N1 N 0.08256(19) 0.28296(17) 0.36021(9) 0.0658(10) Uani 1 1 d . . .
C1A C 0.0559(4) 0.2236(4) 0.3583(2) 0.062(2) Uani 0.50 1 d P A 1
H1AA H 0.0752 0.2048 0.3465 0.075 Uiso 0.50 1 calc PR A 1
C2A C -0.0005(4) 0.1895(4) 0.3739(2) 0.0573(19) Uani 0.50 1 d P A 1
H2AA H -0.0209 0.1472 0.3709 0.069 Uiso 0.50 1 calc PR A 1
C1B C 0.0275(5) 0.2503(6) 0.3409(2) 0.090(3) Uani 0.50 1 d P A 2
H1BA H 0.0287 0.2526 0.3148 0.107 Uiso 0.50 1 calc PR A 2
C2B C -0.0286(5) 0.2146(6) 0.3577(3) 0.088(3) Uani 0.50 1 d P A 2
H2BA H -0.0641 0.1909 0.3438 0.105 Uiso 0.50 1 calc PR A 2
C3 C -0.0291(2) 0.21595(19) 0.39435(11) 0.0583(10) Uani 1 1 d . . .
C4A C 0.0067(4) 0.2790(4) 0.3961(2) 0.062(2) Uani 0.50 1 d P A 1
H4AA H -0.0079 0.3009 0.4093 0.074 Uiso 0.50 1 calc PR A 1
C5A C 0.0633(4) 0.3108(4) 0.3789(2) 0.063(2) Uani 0.50 1 d P A 1
H5AA H 0.0867 0.3532 0.3815 0.076 Uiso 0.50 1 calc PR A 1
C4B C 0.0185(4) 0.2482(4) 0.4150(2) 0.062(2) Uani 0.50 1 d P A 2
H4BA H 0.0160 0.2486 0.4410 0.075 Uiso 0.50 1 calc PR A 2
C5B C 0.0733(4) 0.2820(4) 0.3962(2) 0.064(2) Uani 0.50 1 d P A 2
H5BA H 0.1074 0.3068 0.4109 0.076 Uiso 0.50 1 calc PR A 2
N2 N -0.12497(11) 0.12497(11) 0.39595(13) 0.0582(11) Uani 1 2 d S . .
C6 C -0.08851(19) 0.17820(19) 0.41233(10) 0.0562(9) Uani 1 1 d . A .
C7 C -0.1042(2) 0.1959(2) 0.44483(12) 0.0610(10) Uani 1 1 d . . .
H7A H -0.0770 0.2336 0.4555 0.073 Uiso 1 1 calc R A .
C8 C -0.15900(13) 0.15900(13) 0.46162(17) 0.0598(14) Uani 1 2 d S A .
C9 C -0.17699(15) 0.17699(15) 0.4974(2) 0.0735(18) Uani 1 2 d S . .
C10 C -0.1334(5) 0.2319(6) 0.5131(3) 0.084(3) Uani 0.50 1 d P A .
H10A H -0.1493 0.2392 0.5358 0.125 Uiso 0.50 1 calc PR . .
H10B H -0.1235 0.2647 0.4958 0.125 Uiso 0.50 1 calc PR . .
H10C H -0.0971 0.2300 0.5187 0.125 Uiso 0.50 1 calc PR . .
C11 C -0.1984(7) 0.1215(6) 0.5262(3) 0.091(3) Uani 0.50 1 d P A .
H11A H -0.1653 0.1136 0.5305 0.137 Uiso 0.50 1 calc PR . .
H11B H -0.2329 0.0855 0.5160 0.137 Uiso 0.50 1 calc PR . .
H11C H -0.2099 0.1320 0.5496 0.137 Uiso 0.50 1 calc PR . .
C12 C -0.2393(6) 0.1768(8) 0.4889(4) 0.120(5) Uani 0.50 1 d P A .
H12A H -0.2547 0.1843 0.5117 0.180 Uiso 0.50 1 calc PR . .
H12B H -0.2690 0.1376 0.4789 0.180 Uiso 0.50 1 calc PR . .
H12C H -0.2316 0.2083 0.4710 0.180 Uiso 0.50 1 calc PR . .
C101 C 0.0000 0.0000 0.5967(4) 0.095(5) Uani 0.90 6 d SP . .
C102 C -0.1053(8) -0.0526(4) 0.5712(5) 0.169(7) Uani 1 2 d S . .
C103 C -0.0535(4) 0.0535(4) 0.5712(5) 0.165(7) Uani 1 2 d S . .
C104 C -0.1155(10) 0.0220(15) 0.5324(5) 0.221(11) Uani 0.95 1 d P . .
C105 C -0.0685(4) 0.0685(4) 0.5485(5) 0.19(2) Uani 0.50 2 d SP . .
C106 C -0.0538(8) 0.0021(9) 0.5877(3) 0.179(7) Uani 0.80 1 d PU . .
C107 C -0.1370(5) -0.0336(14) 0.5368(9) 0.204(17) Uani 0.59 1 d P . .
C108 C -0.1553(5) -0.0776(2) 0.5161(5) 0.238(16) Uani 1 2 d S . .
C109 C -0.1022(11) 0.0520(13) 0.5068(9) 0.115(11) Uani 0.35 1 d P . .
C110 C -0.1061(14) -0.1032(14) 0.5608(9) 0.100(8) Uani 0.26 1 d P . .
C111 C -0.132(2) 0.0000 0.5000 0.142(17) Uiso 0.30 2 d SP . .
O200 O -0.0518(5) 0.0518(5) 0.3162(6) 0.209(16) Uani 0.50 2 d SP B 1
O201 O 0.0227(11) 0.045(2) 0.3129(5) 0.31(3) Uani 0.50 2 d SP . 2
O202 O 0.0102(19) 0.0864(12) 0.3129(9) 0.169(13) Uani 0.25 1 d P . 3
O203 O 0.0085(9) 0.3861(9) 0.4772(7) 0.219(8) Uani 0.50 1 d P . 3
O204 O 0.015(3) 0.4190(17) 0.4309(15) 0.28(3) Uani 0.25 1 d P C 2
O205 O -0.0402(19) 0.209(3) 0.254(3) 0.40(5) Uani 0.25 1 d P D 1
O206 O -0.0886(13) 0.384(2) 0.4350(13) 0.25(2) Uani 0.25 1 d P E 1
O207 O -0.089(2) 0.218(3) 0.2945(11) 0.32(4) Uani 0.25 1 d P F 1

loop_
_atom_site_aniso_label
_atom_site_aniso_U_11
_atom_site_aniso_U_22
_atom_site_aniso_U_33
_atom_site_aniso_U_23
_atom_site_aniso_U_13
_atom_site_aniso_U_12
Ni1 0.0761(6) 0.0694(7) 0.0409(6) 0.0193(4) 0.0097(2) 0.0347(4)
Cl1 0.0828(8) 0.0689(9) 0.0448(8) 0.0150(6) 0.0075(3) 0.0344(5)
N1 0.079(2) 0.070(2) 0.0449(18) 0.0162(15) 0.0080(17) 0.0347(19)
C1A 0.079(5) 0.066(5) 0.048(4) 0.014(3) 0.013(4) 0.040(4)
C2A 0.078(5) 0.059(4) 0.042(4) 0.017(3) 0.017(3) 0.040(4)
C1B 0.067(5) 0.141(10) 0.038(4) 0.014(5) -0.002(4) 0.034(6)
C2B 0.062(5) 0.133(9) 0.050(5) 0.002(5) 0.002(4) 0.036(6)
C3 0.069(2) 0.065(2) 0.045(2) 0.0095(17) 0.0019(17) 0.036(2)
C4A 0.062(5) 0.064(5) 0.063(5) 0.005(4) 0.012(4) 0.033(4)
C5A 0.082(6) 0.050(4) 0.056(4) 0.013(4) 0.018(4) 0.032(4)
C4B 0.077(5) 0.062(5) 0.042(4) 0.006(3) 0.010(4) 0.031(4)
C5B 0.077(6) 0.067(5) 0.039(4) 0.010(4) 0.005(4) 0.030(4)
N2 0.068(2) 0.068(2) 0.043(2) 0.0024(10) -0.0024(10) 0.037(2)
C6 0.069(2) 0.066(2) 0.0441(19) 0.0064(17) 0.0007(17) 0.041(2)
C7 0.072(3) 0.068(2) 0.048(2) -0.0020(18) -0.0002(19) 0.039(2)
C8 0.069(3) 0.069(3) 0.053(3) -0.0019(12) 0.0019(12) 0.043(3)
C9 0.088(4) 0.088(4) 0.063(4) -0.0084(15) 0.0084(15) 0.058(4)
C10 0.091(7) 0.092(8) 0.067(6) -0.015(6) 0.003(5) 0.045(6)
C11 0.115(9) 0.097(8) 0.061(6) -0.004(5) 0.031(6) 0.052(7)
C12 0.107(9) 0.175(14) 0.118(10) -0.050(10) -0.012(8) 0.102(10)
C101 0.118(8) 0.118(8) 0.048(7) 0.000 0.000 0.059(4)
C102 0.111(12) 0.24(2) 0.118(12) 0.043(6) 0.085(11) 0.056(6)
C103 0.234(19) 0.234(19) 0.102(11) -0.038(5) 0.038(5) 0.18(2)
C104 0.208(17) 0.47(4) 0.132(13) -0.10(2) -0.028(13) 0.28(2)
C105 0.38(5) 0.38(5) 0.027(8) -0.003(3) 0.003(3) 0.36(5)
C106 0.198(13) 0.230(15) 0.098(7) -0.009(8) 0.077(8) 0.099(12)
C107 0.037(5) 0.26(3) 0.25(3) -0.16(3) 0.024(9) 0.027(9)
C108 0.042(5) 0.44(4) 0.097(10) 0.002(3) 0.004(6) 0.021(3)
C109 0.15(2) 0.21(3) 0.091(14) 0.056(16) 0.051(14) 0.16(2)
C110 0.10(2) 0.070(15) 0.085(16) 0.044(15) 0.042(15) 0.009(13)
O200 0.34(4) 0.34(4) 0.102(12) 0.005(5) -0.005(5) 0.29(4)
O201 0.37(4) 0.58(10) 0.053(8) -0.023(19) -0.011(9) 0.29(5)
O202 0.27(4) 0.106(15) 0.16(2) 0.044(15) -0.03(2) 0.12(2)
O203 0.173(14) 0.194(16) 0.25(2) 0.032(15) 0.026(15) 0.061(13)
O204 0.39(8) 0.13(3) 0.28(5) 0.05(3) 0.16(5) 0.11(4)
O205 0.13(3) 0.21(4) 0.69(15) -0.23(7) -0.02(5) -0.03(3)
O206 0.124(19) 0.31(4) 0.33(5) 0.21(4) 0.09(3) 0.11(3)
O207 0.16(3) 0.45(8) 0.14(3) 0.00(4) 0.02(2) -0.02(4)

loop_
_atom_type_symbol
_atom_type_description
_atom_type_scat_dispersion_real
_atom_type_scat_dispersion_imag
_atom_type_scat_source
C C 0.0033 0.0016 'International Tables Vol C Tables 4.2.6.8 and 6.1.1.4'
H H 0.0000 0.0000 'International Tables Vol C Tables 4.2.6.8 and 6.1.1.4'
N N 0.0061 0.0033 'International Tables Vol C Tables 4.2.6.8 and 6.1.1.4'
O O 0.0106 0.0060 'International Tables Vol C Tables 4.2.6.8 and 6.1.1.4'
Cl Cl 0.1484 0.1585 'International Tables Vol C Tables 4.2.6.8 and 6.1.1.4'
Ni Ni 0.3393 1.1124 'International Tables Vol C Tables 4.2.6.8 and 6.1.1.4'

loop_
_geom_angle_atom_site_label_1
_geom_angle_atom_site_label_2
_geom_angle_atom_site_label_3
_geom_angle
_geom_angle_site_symmetry_1
_geom_angle_site_symmetry_3
N1 Ni1 N1 179.996(1) 17 23
N1 Ni1 N1 89.0(2) 17 .
N1 Ni1 N1 91.0(2) 23 .
N1 Ni1 N1 91.0(2) 17 31
N1 Ni1 N1 89.0(2) 23 31
N1 Ni1 N1 179.997(1) . 31
N1 Ni1 Cl1 89.76(11) 17 .
N1 Ni1 Cl1 90.24(11) 23 .
N1 Ni1 Cl1 90.24(11) . .
N1 Ni1 Cl1 89.76(11) 31 .
N1 Ni1 Cl1 90.24(11) 17 31
N1 Ni1 Cl1 89.75(11) 23 31
N1 Ni1 Cl1 89.76(11) . 31
N1 Ni1 Cl1 90.24(11) 31 31
Cl1 Ni1 Cl1 180.0 . 31
C5A N1 C1A 124.1(6) . .
C5A N1 C5B 50.1(6) . .
C1A N1 C5B 92.6(6) . .
C5A N1 C1B 92.6(8) . .
C1A N1 C1B 60.2(7) . .
C5B N1 C1B 111.1(6) . .
C5A N1 Ni1 118.3(5) . .
C1A N1 Ni1 117.5(4) . .
C5B N1 Ni1 125.7(5) . .
C1B N1 Ni1 122.9(4) . .
N1 C1A C2A 118.9(7) . .
N1 C1A H1AA 120.6 . .
C2A C1A H1AA 120.6 . .
C1A C2A C3 122.3(7) . .
C1A C2A H2AA 118.9 . .
C3 C2A H2AA 118.9 . .
C2B C1B N1 124.5(8) . .
C2B C1B H1BA 117.8 . .
N1 C1B H1BA 117.8 . .
C3 C2B C1B 115.9(9) . .
C3 C2B H2BA 122.0 . .
C1B C2B H2BA 122.0 . .
C4B C3 C2B 124.7(7) . .
C4B C3 C4A 52.0(5) . .
C2B C3 C4A 93.8(7) . .
C4B C3 C2A 93.4(6) . .
C2B C3 C2A 57.0(7) . .
C4A C3 C2A 111.9(6) . .
C4B C3 C6 119.1(5) . .
C2B C3 C6 116.2(6) . .
C4A C3 C6 126.6(5) . .
C2A C3 C6 121.4(5) . .
C5A C4A C3 122.6(7) . .
C5A C4A H4AA 118.7 . .
C3 C4A H4AA 118.7 . .
N1 C5A C4A 119.7(7) . .
N1 C5A H5AA 120.1 . .
C4A C5A H5AA 120.1 . .
C3 C4B C5B 116.1(7) . .
C3 C4B H4BA 121.9 . .
C5B C4B H4BA 121.9 . .
N1 C5B C4B 127.1(8) . .
N1 C5B H5BA 116.4 . .
C4B C5B H5BA 116.4 . .
C6 N2 C6 117.3(5) 22 .
N2 C6 C7 122.5(4) . .
N2 C6 C3 115.6(4) . .
C7 C6 C3 121.9(4) . .
C8 C7 C6 120.6(4) . .
C8 C7 H7A 119.7 . .
C6 C7 H7A 119.7 . .
C7 C8 C7 116.6(5) 22 .
C7 C8 C9 121.7(3) 22 .
C7 C8 C9 121.7(3) . .
C10 C9 C10 127.4(10) . 22
C10 C9 C8 116.0(5) . .
C10 C9 C8 116.0(5) 22 .
C10 C9 C12 111.6(9) . .
C10 C9 C12 58.9(9) 22 .
C8 C9 C12 106.5(7) . .
C10 C9 C12 58.9(9) . 22
C10 C9 C12 111.6(9) 22 22
C8 C9 C12 106.5(7) . 22
C12 C9 C12 59.1(13) . 22
C10 C9 C11 111.5(9) 22 22
C8 C9 C11 107.7(5) . 22
C12 C9 C11 144.8(8) . 22
C12 C9 C11 102.6(9) 22 22
C10 C9 C11 111.5(9) . .
C8 C9 C11 107.7(5) . .
C12 C9 C11 102.6(9) . .
C12 C9 C11 144.8(8) 22 .
C11 C9 C11 74.7(12) 22 .
C9 C10 H10A 109.5 . .
C9 C10 H10B 109.5 . .
H10A C10 H10B 109.5 . .
C9 C10 H10C 109.5 . .
H10A C10 H10C 109.5 . .
H10B C10 H10C 109.5 . .
C9 C11 H11A 109.5 . .
C9 C11 H11B 109.5 . .
H11A C11 H11B 109.5 . .
C9 C11 H11C 109.5 . .
H11A C11 H11C 109.5 . .
H11B C11 H11C 109.5 . .
C9 C12 H12A 109.5 . .
C9 C12 H12B 109.5 . .
H12A C12 H12B 109.5 . .
C9 C12 H12C 109.5 . .
H12A C12 H12C 109.5 . .
H12B C12 H12C 109.5 . .
C106 C101 C106 54.7(16) 24 2
C106 C101 C106 61.9(16) 24 .
C106 C101 C106 115.0(5) 2 .
C106 C101 C106 115.0(5) 24 23
C106 C101 C106 61.9(16) 2 23
C106 C101 C106 153.4(14) . 23
C106 C101 C106 115.0(5) 24 22
C106 C101 C106 153.4(14) 2 22
C106 C101 C106 54.7(16) . 22
C106 C101 C106 115.0(5) 23 22
C106 C101 C106 153.4(14) 24 3
C106 C101 C106 115.0(5) 2 3
C106 C101 C106 115.0(5) . 3
C106 C101 C106 54.7(16) 23 3
C106 C101 C106 61.9(16) 22 3
C110 C102 C110 147(3) 24 .
C110 C102 C106 69.2(18) 24 .
C110 C102 C106 127(2) . .
C110 C102 C106 127(2) 24 24
C110 C102 C106 69.2(18) . 24
C106 C102 C106 59.8(18) . 24
C110 C102 C107 107(3) . .
C106 C102 C107 110.6(12) . .
C106 C102 C107 151.7(9) 24 .
C110 C102 C107 107(3) 24 24
C106 C102 C107 151.7(9) . 24
C106 C102 C107 110.6(12) 24 24
C107 C102 C107 64.0(19) . 24
C105 C103 C106 144.6(11) . 22
C105 C103 C106 144.6(11) . .
C106 C103 C106 54.7(17) 22 .
C105 C103 C110 80.3(19) . 24
C106 C103 C110 120(2) 22 24
C106 C103 C110 67.7(17) . 24
C105 C103 C110 80.3(19) . 3
C106 C103 C110 67.7(17) 22 3
C106 C103 C110 120(2) . 3
C110 C103 C110 149(3) 24 3
C106 C103 C104 147.6(9) 22 .
C106 C103 C104 106.6(12) . .
C110 C103 C104 115(2) 3 .
C106 C103 C104 106.6(12) 22 22
C106 C103 C104 147.6(9) . 22
C110 C103 C104 115(2) 24 22
C104 C103 C104 75(2) . 22
C109 C104 C107 133(3) . .
C109 C104 C111 58.3(18) . .
C107 C104 C111 76(2) . .
C109 C104 C110 155(3) . 24
C107 C104 C110 55(3) . 24
C111 C104 C110 128(3) . 24
C109 C104 C105 85(3) . .
C107 C104 C105 130(2) . .
C111 C104 C105 138(3) . .
C110 C104 C105 78(2) 24 .
C109 C104 C103 113(3) . .
C107 C104 C103 100(2) . .
C111 C104 C103 149(3) . .
C110 C104 C103 47(2) 24 .
C103 C105 C104 110.2(14) . .
C103 C105 C104 110.2(14) . 22
C104 C105 C104 128(2) . 22
C103 C105 C110 60.2(15) . 24
C104 C105 C110 50.2(17) . 24
C104 C105 C110 152.1(14) 22 24
C103 C105 C110 60.2(15) . 3
C104 C105 C110 152.1(14) . 3
C104 C105 C110 50.2(17) 22 3
C110 C105 C110 116(3) 24 3
C103 C105 C109 147.0(13) . .
C104 C105 C109 87.0(16) 22 .
C110 C105 C109 91.3(16) 24 .
C110 C105 C109 132.0(16) 3 .
C103 C105 C109 147.0(13) . 22
C104 C105 C109 87.0(16) . 22
C110 C105 C109 132.0(16) 24 22
C110 C105 C109 91.3(16) 3 22
C106 C106 C103 62.7(8) 22 .
C106 C106 C101 62.7(8) 22 .
C103 C106 C101 124.0(14) . .
C106 C106 C106 120.000(7) 22 24
C103 C106 C106 155.7(7) . 24
C101 C106 C106 59.1(8) . 24
C106 C106 C102 156.2(6) 22 .
C103 C106 C102 107.0(11) . .
C101 C106 C102 118.1(14) . .
C106 C106 C102 60.1(9) 24 .
C106 C106 C110 117.1(19) 22 24
C103 C106 C110 56.3(17) . 24
C101 C106 C110 155.2(12) . 24
C106 C106 C110 109.8(18) 24 24
C102 C106 C110 51.1(16) . 24
C110 C107 C108 152(4) 24 .
C110 C107 C104 64(2) 24 .
C108 C107 C104 135(4) . .
C110 C107 C111 115(4) 24 .
C108 C107 C111 82.6(19) . .
C104 C107 C111 53(2) . .
C110 C107 C109 154(3) 24 5_556
C104 C107 C109 96(3) . 5_556
C110 C107 C102 52(3) 24 .
C108 C107 C102 102(3) . .
C104 C107 C102 115.0(17) . .
C111 C107 C102 151(2) . .
C109 C107 C102 136.4(19) 5_556 .
C110 C107 C107 109(3) 24 24
C104 C107 C107 156.4(10) . 24
C111 C107 C107 120.5(14) . 24
C109 C107 C107 81.2(15) 5_556 24
C102 C107 C107 58.0(10) . 24
C109 C108 C109 75(4) 5_556 21_556
C109 C108 C107 92(3) 5_556 .
C109 C108 C107 156.3(18) 21_556 .
C109 C108 C107 156.3(18) 5_556 24
C109 C108 C107 92(3) 21_556 24
C107 C108 C107 93(4) . 24
C109 C108 C111 107.5(16) 21_556 .
C107 C108 C111 56(2) . .
C107 C108 C111 139(2) 24 .
C109 C108 C111 107.5(16) 5_556 21_556
C107 C108 C111 139(2) . 21_556
C107 C108 C111 56(2) 24 21_556
C111 C108 C111 130(3) . 21_556
C108 C109 C104 161.2(18) 20_556 .
C108 C109 C111 113(3) 20_556 .
C104 C109 C111 66.6(19) . .
C108 C109 C109 52.3(18) 20_556 22
C104 C109 C109 119(2) . 22
C111 C109 C109 152(3) . 22
C108 C109 C107 48.7(19) 20_556 5_556
C104 C109 C107 129(3) . 5_556
C111 C109 C107 64.2(18) . 5_556
C109 C109 C107 98.8(16) 22 5_556
C108 C109 C105 119(2) 20_556 .
C104 C109 C105 52(2) . .
C111 C109 C105 115.3(18) . .
C109 C109 C105 67.6(9) 22 .
C107 C109 C105 150.1(13) 5_556 .
C107 C110 C104 61(3) 24 24
C107 C110 C102 84(4) 24 .
C104 C110 C102 142(3) 24 .
C107 C110 C103 147(4) 24 2
C104 C110 C103 92(3) 24 2
C102 C110 C103 115(3) . 2
C107 C110 C106 139(4) 24 24
C104 C110 C106 143(3) 24 24
C102 C110 C106 59.7(19) . 24
C103 C110 C106 56.0(16) 2 24
C107 C110 C105 112(4) 24 2
C104 C110 C105 52(2) 24 2
C102 C110 C105 149(2) . 2
C106 C110 C105 94(2) 24 2
C109 C111 C109 172(6) 5_556 .
C109 C111 C104 123.9(17) 5_556 .
C109 C111 C104 55.1(14) . .
C109 C111 C104 55.1(14) 5_556 5_556
C109 C111 C104 123.9(17) . 5_556
C104 C111 C104 168(5) . 5_556
C109 C111 C107 72.5(13) 5_556 .
C109 C111 C107 105.9(17) . .
C104 C111 C107 51.4(13) . .
C104 C111 C107 125.9(18) 5_556 .
C109 C111 C107 105.9(17) 5_556 5_556
C109 C111 C107 72.5(13) . 5_556
C104 C111 C107 125.9(18) . 5_556
C104 C111 C107 51.4(13) 5_556 5_556
C107 C111 C107 159(5) . 5_556
C109 C111 C108 145(3) . .
C104 C111 C108 92.6(16) . .
C104 C111 C108 85.0(15) 5_556 .
C107 C111 C108 132(2) 5_556 .
C109 C111 C108 145(3) 5_556 20_556
C104 C111 C108 85.0(16) . 20_556
C104 C111 C108 92.6(16) 5_556 20_556
C107 C111 C108 132(2) . 20_556
C108 C111 C108 156(4) . 20_556
O201 O201 O201 60.000(6) 2 3

loop_
_geom_bond_atom_site_label_1
_geom_bond_atom_site_label_2
_geom_bond_distance
_geom_bond_site_symmetry_2
Ni1 N1 2.123(4) 17
Ni1 N1 2.123(4) 23
Ni1 N1 2.123(4) .
Ni1 N1 2.124(4) 31
Ni1 Cl1 2.4567(16) .
Ni1 Cl1 2.4568(16) 31
N1 C5A 1.256(9) .
N1 C1A 1.325(9) .
N1 C5B 1.328(9) .
N1 C1B 1.419(11) .
C1A C2A 1.386(12) .
C1A H1AA 0.9500 .
C2A C3 1.434(9) .
C2A H2AA 0.9500 .
C1B C2B 1.406(14) .
C1B H1BA 0.9500 .
C2B C3 1.333(10) .
C2B H2BA 0.9500 .
C3 C4B 1.316(10) .
C3 C4A 1.410(10) .
C3 C6 1.490(6) .
C4A C5A 1.408(12) .
C4A H4AA 0.9500 .
C5A H5AA 0.9500 .
C4B C5B 1.409(13) .
C4B H4BA 0.9500 .
C5B H5BA 0.9500 .
N2 C6 1.351(5) 22
N2 C6 1.351(5) .
C6 C7 1.397(6) .
C7 C8 1.387(6) .
C7 H7A 0.9500 .
C8 C7 1.387(6) 22
C8 C9 1.527(9) .
C9 C10 1.413(12) .
C9 C10 1.413(12) 22
C9 C12 1.628(14) .
C9 C12 1.628(14) 22
C9 C11 1.629(14) 22
C9 C11 1.629(14) .
C10 H10A 0.9800 .
C10 H10B 0.9800 .
C10 H10C 0.9800 .
C11 H11A 0.9800 .
C11 H11B 0.9800 .
C11 H11C 0.9800 .
C12 H12A 0.9800 .
C12 H12B 0.9800 .
C12 H12C 0.9800 .
C101 C106 1.448(18) 24
C101 C106 1.448(18) 2
C101 C106 1.448(18) .
C101 C106 1.448(18) 23
C101 C106 1.448(18) 22
C101 C106 1.448(19) 3
C102 C110 1.35(4) 24
C102 C110 1.35(4) .
C102 C106 1.49(2) .
C102 C106 1.49(2) 24
C102 C107 1.69(4) .
C102 C107 1.69(4) 24
C103 C105 1.06(3) .
C103 C106 1.45(2) 22
C103 C106 1.45(2) .
C103 C110 1.45(4) 24
C103 C110 1.45(4) 3
C103 C104 1.98(2) .
C103 C104 1.98(2) 22
C104 C109 1.15(3) .
C104 C107 1.26(4) .
C104 C111 1.281(17) .
C104 C110 1.30(4) 24
C104 C105 1.34(3) .
C105 C104 1.34(3) 22
C105 C110 1.65(4) 24
C105 C110 1.65(4) 3
C105 C109 1.69(3) .
C105 C109 1.69(3) 22
C106 C106 1.33(4) 22
C106 C106 1.49(4) 24
C106 C110 1.62(4) 24
C107 C110 1.18(4) 24
C107 C108 1.24(2) .
C107 C111 1.56(5) .
C107 C109 1.65(4) 5_556
C107 C107 1.80(7) 24
C108 C109 1.054(19) 5_556
C108 C109 1.054(19) 21_556
C108 C107 1.24(2) 24
C108 C111 1.865(14) .
C108 C111 1.865(14) 21_556
C109 C108 1.054(19) 20_556
C109 C111 1.19(3) .
C109 C109 1.29(6) 22
C109 C107 1.65(4) 5_556
C110 C107 1.18(4) 24
C110 C104 1.30(4) 24
C110 C103 1.45(4) 2
C110 C106 1.62(4) 24
C110 C105 1.65(4) 2
C111 C109 1.19(3) 5_556
C111 C104 1.281(17) 5_556
C111 C107 1.56(5) 5_556
C111 C108 1.865(14) 20_556
O201 O201 1.75(9) 2
O201 O201 1.75(8) 3
O202 O202 1.70(8) 23
O203 O203 1.70(5) 6_556
